data_6000744
loop_
_publ_author_name
'Wu, H. X.'
'Zhu, J. H.'
'Ma, L. D.'
'Shen, X. L.'
'Shi, G. S.'

_publ_section_title
;
 Powder diffraction of [Co(NH3)(5)CO3]NO3 .1/2H(2)O and [Co(NH3)(4)CO3]NO3
 .1/2H(2)O
;
_journal_name_full 'Powder Diffraction'
_journal_page_first 32
_journal_page_last 34
_journal_paper_doi 10.1017/S0885715600009726
_journal_volume 13
_journal_year 1998
_chemical_formula_sum 'C H16 Co5 N6 O6.5'
_space_group_name_H-M_alt 'P 1 21/m 1'
_cell_angle_alpha 90.000
_cell_angle_beta 106.261
_cell_angle_gamma 90.000
_cell_length_a 7.6661
_cell_length_b 9.6212
_cell_length_c 7.0725
_cell_volume 500.78
_cod_database_code 6000744

loop_
_atom_site_label
_atom_site_fract_x
_atom_site_fract_y
_atom_site_fract_z
? ? ? ?
